data_1508589
loop_
_publ_author_name
'Leung, Man-kit'
'Yang, Wan-Hsi'
'Chuang, Ching-Nan'
'Lee, Jiun-Haw'
'Lin, Chi-Feng'
'Wei, Mao-Kuo'
'Liu, Yu-Hao'

_publ_section_title
;
 1,3,4-Oxadiazole containing silanes as novel hosts for blue
 phosphorescent organic light emitting diodes
;
_journal_coden_ASTM ORLEF7
_journal_issue 19
_journal_name_full 'Organic Letters'
_journal_page_first 4986
_journal_page_last 4989
_journal_paper_doi 10.1021/ol301734a
_journal_volume 14
_journal_year 2012
_chemical_formula_sum 'C32 H24 N2 O Si'
_chemical_formula_weight 480.62
_space_group_IT_number 14
_symmetry_cell_setting monoclinic
_symmetry_space_group_name_Hall '-P 2ybc'
_symmetry_space_group_name_H-M 'P 1 21/c 1'
_atom_sites_solution_hydrogens geom
_atom_sites_solution_primary direct
_atom_sites_solution_secondary difmap
_audit_creation_method SHELXL-97
_cell_angle_alpha 90.00
_cell_angle_beta 107.581(2)
_cell_angle_gamma 90.00
_cell_formula_units_Z 4
_cell_length_a 13.6440(3)
_cell_length_b 9.5703(2)
_cell_length_c 20.6868(4)
_cell_measurement_reflns_used 11015
_cell_measurement_temperature 295(2)
_cell_measurement_theta_max 76.3678
_cell_measurement_theta_min 3.3952
_cell_volume 2575.05(10)
_computing_cell_refinement
; 
CrysAlisPro, Agilent Technologies, 
Version 1.171.35.11 (release 16-05-2011 CrysAlis171 .NET) 
(compiled May 16 2011,17:55:39) 
Empirical absorption correction using spherical harmonics, 
 implemented in SCALE3 ABSPACK scaling algorithm. 
;
_computing_data_collection
; 
CrysAlisPro, Agilent Technologies, 
Version 1.171.35.11 (release 16-05-2011 CrysAlis171 .NET) 
(compiled May 16 2011,17:55:39) 
Empirical absorption correction using spherical harmonics, 
 implemented in SCALE3 ABSPACK scaling algorithm. 
;
_computing_data_reduction
; 
CrysAlisPro, Agilent Technologies, 
Version 1.171.35.11 (release 16-05-2011 CrysAlis171 .NET) 
(compiled May 16 2011,17:55:39) 
Empirical absorption correction using spherical harmonics, 
 implemented in SCALE3 ABSPACK scaling algorithm. 
;
_computing_molecular_graphics SHELXTL
_computing_publication_material SHELXTL
_computing_structure_refinement 'SHELXL-97 (Sheldrick, 1997)'
_computing_structure_solution 'SHELXS-97 (Sheldrick, 1990)'
_diffrn_ambient_temperature 295(2)
_diffrn_measured_fraction_theta_full 1.000
_diffrn_measured_fraction_theta_max 1.000
_diffrn_measurement_device_type 'Oxford Diffraction Gemini A'
_diffrn_measurement_method CCD
_diffrn_radiation_monochromator graphite
_diffrn_radiation_source 'fine-focus sealed tube'
_diffrn_radiation_type CuK\a
_diffrn_radiation_wavelength 1.54178
_diffrn_reflns_av_R_equivalents 0.0264
_diffrn_reflns_av_sigmaI/netI 0.0170
_diffrn_reflns_limit_h_max 16
_diffrn_reflns_limit_h_min -16
_diffrn_reflns_limit_k_max 10
_diffrn_reflns_limit_k_min -11
_diffrn_reflns_limit_l_max 24
_diffrn_reflns_limit_l_min -23
_diffrn_reflns_number 20994
_diffrn_reflns_theta_full 67.99
_diffrn_reflns_theta_max 67.99
_diffrn_reflns_theta_min 3.40
_exptl_absorpt_coefficient_mu 1.012
_exptl_absorpt_correction_T_max 1.00000
_exptl_absorpt_correction_T_min 0.90520
_exptl_absorpt_correction_type multi-scan
_exptl_absorpt_process_details
; 
CrysAlisPro, Agilent Technologies, 
Version 1.171.35.11 (release 16-05-2011 CrysAlis171 .NET) 
(compiled May 16 2011,17:55:39) 
Empirical absorption correction using spherical harmonics, 
 implemented in SCALE3 ABSPACK scaling algorithm. 
;
_exptl_crystal_density_diffrn 1.240
_exptl_crystal_density_method 'not measured'
_exptl_crystal_F_000 1008
_exptl_crystal_size_max 0.20
_exptl_crystal_size_mid 0.20
_exptl_crystal_size_min 0.15
_refine_diff_density_max 0.348
_refine_diff_density_min -0.215
_refine_diff_density_rms 0.040
_refine_ls_extinction_method none
_refine_ls_goodness_of_fit_ref 1.176
_refine_ls_hydrogen_treatment mixed
_refine_ls_matrix_type full
_refine_ls_number_parameters 325
_refine_ls_number_reflns 4695
_refine_ls_number_restraints 0
_refine_ls_restrained_S_all 1.176
_refine_ls_R_factor_all 0.0476
_refine_ls_R_factor_gt 0.0433
_refine_ls_shift/su_max 0.103
_refine_ls_shift/su_mean 0.014
_refine_ls_structure_factor_coef Fsqd
_refine_ls_weighting_details 'calc w=1/[\s^2^(Fo^2^)+(0.1000P)^2^+0.0000P] where P=(Fo^2^+2Fc^2^)/3'
_refine_ls_weighting_scheme calc
_refine_ls_wR_factor_gt 0.1346
_refine_ls_wR_factor_ref 0.1418
_reflns_number_gt 4179
_reflns_number_total 4695
_reflns_threshold_expression >2sigma(I)
_cod_data_source_file ol301734a_si_002.cif
_cod_data_source_block ic15263
_cod_depositor_comments
;
The following automatic conversions were performed:

'_symmetry_cell_setting' value 'Monoclinic' changed to 'monoclinic'
according to /home/saulius/struct/CIF-dictionaries/cif_core.dic
dictionary named 'cif_core.dic' version 2.4.2 from 2011-04-26.

Automatic conversion script
Id: cif_fix_values 1891 2012-01-12 08:04:46Z andrius 

 Updated bibliographic information.

 Antanas Vaitkus,
 2019-09-20
;
_cod_original_cell_volume 2575.05(9)
_cod_original_sg_symbol_H-M P2(1)/c
_cod_database_code 1508589

loop_
_symmetry_equiv_pos_as_xyz
'x, y, z'
'-x, y+1/2, -z+1/2'
'-x, -y, -z'
'x, -y-1/2, z-1/2'

loop_
_atom_site_label
_atom_site_type_symbol
_atom_site_fract_x
_atom_site_fract_y
_atom_site_fract_z
_atom_site_U_iso_or_equiv
_atom_site_adp_type
_atom_site_occupancy
_atom_site_symmetry_multiplicity
_atom_site_calc_flag
_atom_site_refinement_flags
Si1 Si 0.13424(3) 0.63262(4) 0.158126(18) 0.04067(15) Uani 1 1 d .
O1 O 0.39902(8) 0.83635(12) 0.48591(5) 0.0534(3) Uani 1 1 d .
N1 N 0.50461(12) 0.66824(18) 0.47650(8) 0.0672(4) Uani 1 1 d .
N2 N 0.54381(12) 0.7319(2) 0.54033(8) 0.0722(4) Uani 1 1 d .
C1 C 0.42038(12) 0.73165(17) 0.44721(8) 0.0518(4) Uani 1 1 d .
C2 C 0.47993(12) 0.82796(19) 0.54361(8) 0.0572(4) Uani 1 1 d .
C3 C 0.48465(13) 0.9232(2) 0.59974(8) 0.0607(4) Uani 1 1 d .
C4 C 0.41600(15) 1.0314(2) 0.59304(10) 0.0693(5) Uani 1 1 d .
H4A H 0.3651 1.0455 0.5520 0.083 Uiso 1 1 calc R
C5 C 0.42262(17) 1.1200(3) 0.64778(12) 0.0792(6) Uani 1 1 d .
H5A H 0.3766 1.1936 0.6432 0.095 Uiso 1 1 calc R
C6 C 0.49766(18) 1.0978(3) 0.70853(11) 0.0831(7) Uani 1 1 d .
H6A H 0.5021 1.1565 0.7451 0.100 Uiso 1 1 calc R
C7 C 0.56596(17) 0.9894(3) 0.71531(10) 0.0848(7) Uani 1 1 d .
H7A H 0.6164 0.9753 0.7566 0.102 Uiso 1 1 calc R
C8 C 0.56067(16) 0.9013(3) 0.66166(10) 0.0733(5) Uani 1 1 d .
H8A H 0.6071 0.8281 0.6666 0.088 Uiso 1 1 calc R
C9 C 0.34805(11) 0.70531(15) 0.37997(7) 0.0476(3) Uani 1 1 d .
C10 C 0.37205(13) 0.6068(2) 0.33837(9) 0.0613(4) Uani 1 1 d .
H10A H 0.4329 0.5562 0.3537 0.074 Uiso 1 1 calc R
C11 C 0.30624(13) 0.58328(19) 0.27423(9) 0.0594(4) Uani 1 1 d .
H11A H 0.3235 0.5162 0.2470 0.071 Uiso 1 1 calc R
C12 C 0.21445(11) 0.65708(15) 0.24888(7) 0.0439(3) Uani 1 1 d .
C13 C 0.19005(12) 0.75231(16) 0.29261(8) 0.0523(4) Uani 1 1 d .
H13A H 0.1282 0.8009 0.2781 0.063 Uiso 1 1 calc R
C14 C 0.25553(13) 0.77630(17) 0.35704(8) 0.0545(4) Uani 1 1 d .
H14A H 0.2374 0.8405 0.3852 0.065 Uiso 1 1 calc R
C15 C 0.13463(11) 0.44314(15) 0.13605(7) 0.0459(3) Uani 1 1 d .
C16 C 0.1251(2) 0.34290(18) 0.18205(10) 0.0741(6) Uani 1 1 d .
H16A H 0.1181 0.3712 0.2234 0.089 Uiso 1 1 calc R
C17 C 0.1257(2) 0.2009(2) 0.16782(12) 0.0914(8) Uani 1 1 d .
H17A H 0.1197 0.1354 0.1996 0.110 Uiso 1 1 calc R
C18 C 0.13504(18) 0.15796(19) 0.10695(12) 0.0737(5) Uani 1 1 d .
H18A H 0.1357 0.0631 0.0973 0.088 Uiso 1 1 calc R
C19 C 0.14339(15) 0.2545(2) 0.06041(10) 0.0662(5) Uani 1 1 d .
H19A H 0.1489 0.2253 0.0188 0.079 Uiso 1 1 calc R
C20 C 0.14376(13) 0.39601(17) 0.07484(8) 0.0536(4) Uani 1 1 d .
H20A H 0.1503 0.4606 0.0428 0.064 Uiso 1 1 calc R
C21 C -0.00100(11) 0.69439(15) 0.14498(7) 0.0440(3) Uani 1 1 d .
C22 C -0.08576(13) 0.60625(18) 0.12687(11) 0.0637(4) Uani 1 1 d .
H22A H -0.0760 0.5110 0.1224 0.076 Uiso 1 1 calc R
C23 C -0.18461(15) 0.6573(2) 0.11539(13) 0.0790(6) Uani 1 1 d .
H23A H -0.2402 0.5962 0.1026 0.095 Uiso 1 1 calc R
C24 C -0.20124(14) 0.7960(2) 0.12257(10) 0.0674(5) Uani 1 1 d .
H24A H -0.2677 0.8295 0.1155 0.081 Uiso 1 1 calc R
C25 C -0.11954(13) 0.88534(18) 0.14027(8) 0.0560(4) Uani 1 1 d .
H25A H -0.1302 0.9800 0.1456 0.067 Uiso 1 1 calc R
C26 C -0.02080(12) 0.83571(16) 0.15027(8) 0.0495(3) Uani 1 1 d .
H26A H 0.0337 0.8985 0.1608 0.059 Uiso 1 1 calc R
C27 C 0.19085(11) 0.74449(14) 0.10389(7) 0.0438(3) Uani 1 1 d .
C28 C 0.13354(14) 0.7744(2) 0.03716(9) 0.0600(4) Uani 1 1 d .
H28A H 0.0688 0.7346 0.0192 0.072 Uiso 1 1 calc R
C29 C 0.17136(18) 0.8623(2) -0.00276(10) 0.0725(5) Uani 1 1 d .
H29A H 0.1322 0.8802 -0.0473 0.087 Uiso 1 1 calc R
C30 C 0.26602(17) 0.9230(2) 0.02277(11) 0.0710(5) Uani 1 1 d .
H30A H 0.2906 0.9834 -0.0040 0.085 Uiso 1 1 calc R
C31 C 0.32392(15) 0.8946(2) 0.08737(12) 0.0688(5) Uani 1 1 d .
H31A H 0.3886 0.9350 0.1047 0.083 Uiso 1 1 calc R
C32 C 0.28691(13) 0.80528(18) 0.12789(9) 0.0564(4) Uani 1 1 d .
H32A H 0.3276 0.7863 0.1719 0.068 Uiso 1 1 calc R

loop_
_atom_site_aniso_label
_atom_site_aniso_U_11
_atom_site_aniso_U_22
_atom_site_aniso_U_33
_atom_site_aniso_U_23
_atom_site_aniso_U_13
_atom_site_aniso_U_12
Si1 0.0434(2) 0.0387(2) 0.0394(2) -0.00373(13) 0.01182(16) -0.00240(13)
O1 0.0495(6) 0.0637(7) 0.0427(6) -0.0023(5) 0.0073(4) -0.0086(5)
N1 0.0542(8) 0.0820(10) 0.0569(8) -0.0017(7) 0.0041(6) 0.0041(7)
N2 0.0543(8) 0.0962(12) 0.0540(8) -0.0031(8) -0.0018(6) -0.0005(8)
C1 0.0487(8) 0.0587(9) 0.0456(8) 0.0025(6) 0.0105(6) -0.0057(6)
C2 0.0473(8) 0.0731(11) 0.0456(8) 0.0015(7) 0.0057(6) -0.0141(7)
C3 0.0510(8) 0.0809(12) 0.0479(9) -0.0031(7) 0.0114(7) -0.0247(8)
C4 0.0590(9) 0.0856(13) 0.0584(10) -0.0059(9) 0.0105(8) -0.0176(9)
C5 0.0713(12) 0.0905(14) 0.0762(13) -0.0192(11) 0.0230(10) -0.0186(10)
C6 0.0749(13) 0.1119(17) 0.0652(12) -0.0283(11) 0.0253(10) -0.0349(12)
C7 0.0701(12) 0.125(2) 0.0523(10) -0.0177(11) 0.0076(9) -0.0271(13)
C8 0.0624(10) 0.0993(15) 0.0519(10) -0.0067(9) 0.0078(8) -0.0155(10)
C9 0.0487(7) 0.0501(8) 0.0423(7) 0.0028(6) 0.0110(6) -0.0043(6)
C10 0.0506(9) 0.0681(11) 0.0593(10) -0.0033(8) 0.0080(7) 0.0139(7)
C11 0.0568(9) 0.0645(10) 0.0542(9) -0.0117(7) 0.0128(7) 0.0137(7)
C12 0.0480(7) 0.0426(7) 0.0404(7) -0.0014(5) 0.0122(6) -0.0018(5)
C13 0.0542(8) 0.0511(8) 0.0471(8) -0.0046(6) 0.0084(6) 0.0107(6)
C14 0.0623(9) 0.0528(9) 0.0450(8) -0.0075(6) 0.0111(7) 0.0067(7)
C15 0.0500(7) 0.0402(7) 0.0472(7) -0.0051(6) 0.0143(6) -0.0014(5)
C16 0.1271(18) 0.0472(9) 0.0599(10) -0.0063(7) 0.0459(11) -0.0082(10)
C17 0.157(2) 0.0467(10) 0.0818(14) 0.0008(9) 0.0529(15) -0.0074(12)
C18 0.0952(14) 0.0434(9) 0.0875(14) -0.0154(9) 0.0349(11) -0.0027(9)
C19 0.0752(11) 0.0616(10) 0.0647(10) -0.0215(8) 0.0256(9) 0.0011(8)
C20 0.0588(9) 0.0537(9) 0.0489(8) -0.0077(6) 0.0171(7) -0.0027(7)
C21 0.0455(7) 0.0454(7) 0.0418(7) -0.0003(5) 0.0142(5) -0.0015(5)
C22 0.0532(9) 0.0498(9) 0.0879(13) -0.0069(8) 0.0212(8) -0.0070(7)
C23 0.0518(9) 0.0733(12) 0.1115(17) -0.0084(11) 0.0243(10) -0.0117(8)
C24 0.0517(9) 0.0801(12) 0.0722(11) 0.0040(9) 0.0214(8) 0.0094(8)
C25 0.0668(10) 0.0527(9) 0.0496(8) 0.0050(6) 0.0192(7) 0.0134(7)
C26 0.0540(8) 0.0452(8) 0.0494(8) 0.0004(6) 0.0156(6) -0.0019(6)
C27 0.0475(7) 0.0411(7) 0.0447(7) -0.0022(5) 0.0169(6) -0.0011(5)
C28 0.0608(9) 0.0682(10) 0.0490(8) 0.0034(7) 0.0136(7) -0.0051(8)
C29 0.0898(14) 0.0784(13) 0.0550(10) 0.0141(8) 0.0304(9) 0.0058(10)
C30 0.0917(13) 0.0591(10) 0.0814(13) 0.0092(9) 0.0551(11) 0.0041(9)
C31 0.0640(10) 0.0602(10) 0.0919(14) -0.0059(9) 0.0383(10) -0.0121(8)
C32 0.0520(8) 0.0580(9) 0.0588(9) -0.0034(7) 0.0163(7) -0.0077(7)

loop_
_atom_type_symbol
_atom_type_description
_atom_type_scat_dispersion_real
_atom_type_scat_dispersion_imag
_atom_type_scat_source
C C 0.0181 0.0091 'International Tables Vol C Tables 4.2.6.8 and 6.1.1.4'
H H 0.0000 0.0000 'International Tables Vol C Tables 4.2.6.8 and 6.1.1.4'
N N 0.0311 0.0180 'International Tables Vol C Tables 4.2.6.8 and 6.1.1.4'
O O 0.0492 0.0322 'International Tables Vol C Tables 4.2.6.8 and 6.1.1.4'
Si Si 0.2541 0.3302 'International Tables Vol C Tables 4.2.6.8 and 6.1.1.4'

loop_
_geom_angle_atom_site_label_1
_geom_angle_atom_site_label_2
_geom_angle_atom_site_label_3
_geom_angle
C21 Si1 C15 110.19(6)
C21 Si1 C27 107.31(6)
C15 Si1 C27 112.02(6)
C21 Si1 C12 110.83(6)
C15 Si1 C12 108.71(7)
C27 Si1 C12 107.77(6)
C2 O1 C1 102.13(13)
C1 N1 N2 105.79(16)
C2 N2 N1 106.77(14)
N1 C1 O1 112.97(14)
N1 C1 C9 128.30(16)
O1 C1 C9 118.73(14)
N2 C2 O1 112.32(15)
N2 C2 C3 128.41(16)
O1 C2 C3 119.27(16)
C4 C3 C8 119.94(18)
C4 C3 C2 121.61(16)
C8 C3 C2 118.44(19)
C3 C4 C5 120.04(19)
C6 C5 C4 119.7(2)
C7 C6 C5 120.3(2)
C6 C7 C8 120.7(2)
C7 C8 C3 119.3(2)
C10 C9 C14 118.99(14)
C10 C9 C1 119.41(14)
C14 C9 C1 121.60(14)
C9 C10 C11 120.25(15)
C10 C11 C12 121.95(15)
C13 C12 C11 116.78(13)
C13 C12 Si1 123.26(11)
C11 C12 Si1 119.87(11)
C14 C13 C12 121.57(14)
C9 C14 C13 120.38(14)
C20 C15 C16 117.12(14)
C20 C15 Si1 123.14(12)
C16 C15 Si1 119.74(12)
C15 C16 C17 121.57(17)
C18 C17 C16 119.8(2)
C17 C18 C19 119.82(17)
C18 C19 C20 120.37(17)
C15 C20 C19 121.31(16)
C26 C21 C22 116.53(14)
C26 C21 Si1 120.05(11)
C22 C21 Si1 123.36(12)
C21 C22 C23 121.35(17)
C24 C23 C22 120.68(18)
C23 C24 C25 119.37(16)
C24 C25 C26 120.32(16)
C25 C26 C21 121.72(15)
C32 C27 C28 117.14(14)
C32 C27 Si1 122.83(12)
C28 C27 Si1 119.97(11)
C27 C28 C29 121.13(17)
C30 C29 C28 120.43(19)
C31 C30 C29 119.70(17)
C30 C31 C32 120.35(18)
C27 C32 C31 121.24(17)

loop_
_geom_bond_atom_site_label_1
_geom_bond_atom_site_label_2
_geom_bond_distance
Si1 C21 1.8776(14)
Si1 C15 1.8704(14)
Si1 C27 1.8774(14)
Si1 C12 1.8804(14)
O1 C2 1.3616(19)
O1 C1 1.368(2)
N1 C1 1.279(2)
N1 N2 1.405(2)
N2 C2 1.283(3)
C1 C9 1.464(2)
C2 C3 1.462(3)
C3 C4 1.375(3)
C3 C8 1.399(3)
C4 C5 1.396(3)
C5 C6 1.377(3)
C6 C7 1.373(4)
C7 C8 1.378(3)
C9 C10 1.380(2)
C9 C14 1.385(2)
C10 C11 1.378(2)
C11 C12 1.395(2)
C12 C13 1.393(2)
C13 C14 1.381(2)
C15 C20 1.385(2)
C15 C16 1.385(2)
C16 C17 1.391(3)
C17 C18 1.367(3)
C18 C19 1.364(3)
C19 C20 1.386(3)
C21 C26 1.390(2)
C21 C22 1.388(2)
C22 C23 1.386(3)
C23 C24 1.363(3)
C24 C25 1.364(3)
C25 C26 1.384(2)
C27 C32 1.382(2)
C27 C28 1.395(2)
C28 C29 1.383(3)
C29 C30 1.368(3)
C30 C31 1.359(3)
C31 C32 1.394(3)

loop_
_cod_related_entry_id
_cod_related_entry_code
_cod_related_entry_database
1 30652011 ChemSpider
